data_2239707
loop_
_publ_author_name
'Chlupat\'y, Tom\'a\<s'
'Pad\<elkov\'a, Zde\<nka'

_publ_section_title
;
 2-[2,6-Bis(propan-2-yl)phenyl]-1,3-dicyclohexylguanidine
;
_journal_coeditor_code KP2469
_journal_issue 7
_journal_name_full 'Acta Crystallographica Section E'
_journal_page_first o785
_journal_paper_doi 10.1107/S1600536814011611
_journal_volume 70
_journal_year 2014
_chemical_formula_iupac 'C25 H41 N3'
_chemical_formula_moiety 'C25 H41 N3'
_chemical_formula_sum 'C25 H41 N3'
_chemical_formula_weight 383.61
_chemical_name_systematic
;
2-[2,6-Bis(propan-2-yl)phenyl]-1,3-dicyclohexylguanidine
;
_space_group_IT_number 15
_symmetry_cell_setting monoclinic
_symmetry_space_group_name_Hall '-C 2yc'
_symmetry_space_group_name_H-M 'C 1 2/c 1'
_atom_sites_solution_hydrogens geom
_atom_sites_solution_primary direct
_atom_sites_solution_secondary difmap
_audit_creation_method SHELXL-97
_cell_angle_alpha 90
_cell_angle_beta 124.962(3)
_cell_angle_gamma 90
_cell_formula_units_Z 8
_cell_length_a 30.9001(3)
_cell_length_b 9.9442(5)
_cell_length_c 18.5260(3)
_cell_measurement_reflns_used 40662
_cell_measurement_temperature 150.0(10)
_cell_measurement_theta_max 27.5
_cell_measurement_theta_min 1
_cell_volume 4665.3(3)
_computing_cell_refinement 'COLLECT (Hooft, 1998) and DENZO (Otwinowski & Minor, 1997)'
_computing_data_collection 'COLLECT (Hooft, 1998) and DENZO (Otwinowski & Minor, 1997)'
_computing_data_reduction 'COLLECT (Hooft, 1998) and DENZO (Otwinowski & Minor, 1997)'
_computing_molecular_graphics 'PLATON (Spek, 2009)'
_computing_publication_material 'SHELXL97 (Sheldrick, 2008)'
_computing_structure_refinement 'SHELXL97 (Sheldrick, 2008)'
_computing_structure_solution 'SIR92 (Altomare <i>et al.</i>, 1994)'
_diffrn_ambient_temperature 150.0(10)
_diffrn_detector_area_resol_mean 9.091
_diffrn_measured_fraction_theta_full 0.997
_diffrn_measured_fraction_theta_max 0.997
_diffrn_measurement_device_type 'Bruker--Nonius KappaCCD area-detector'
_diffrn_measurement_method '\f and \w scans to fill the Ewald sphere'
_diffrn_radiation_monochromator graphite
_diffrn_radiation_source 'fine-focus sealed tube'
_diffrn_radiation_type MoK\a
_diffrn_radiation_wavelength 0.71073
_diffrn_reflns_av_R_equivalents 0.0979
_diffrn_reflns_av_sigmaI/netI 0.0596
_diffrn_reflns_limit_h_max 37
_diffrn_reflns_limit_h_min -40
_diffrn_reflns_limit_k_max 12
_diffrn_reflns_limit_k_min -12
_diffrn_reflns_limit_l_max 24
_diffrn_reflns_limit_l_min -24
_diffrn_reflns_number 40512
_diffrn_reflns_theta_full 27.50
_diffrn_reflns_theta_max 27.50
_diffrn_reflns_theta_min 2.20
_diffrn_standards_number 0
_exptl_absorpt_coefficient_mu 0.064
_exptl_absorpt_correction_T_max 0.991
_exptl_absorpt_correction_T_min 0.982
_exptl_absorpt_correction_type gaussian
_exptl_absorpt_process_details
;
(Coppens, 1970)
;
_exptl_crystal_colour colourless
_exptl_crystal_density_diffrn 1.092
_exptl_crystal_density_method 'not measured'
_exptl_crystal_description needle
_exptl_crystal_F_000 1696
_exptl_crystal_size_max 0.45
_exptl_crystal_size_mid 0.18
_exptl_crystal_size_min 0.18
_refine_diff_density_max 0.409
_refine_diff_density_min -0.369
_refine_ls_extinction_method none
_refine_ls_goodness_of_fit_ref 1.063
_refine_ls_hydrogen_treatment constr
_refine_ls_matrix_type full
_refine_ls_number_parameters 253
_refine_ls_number_reflns 5336
_refine_ls_number_restraints 0
_refine_ls_restrained_S_all 1.063
_refine_ls_R_factor_all 0.1207
_refine_ls_R_factor_gt 0.0599
_refine_ls_shift/su_max 0.000
_refine_ls_shift/su_mean 0.000
_refine_ls_structure_factor_coef Fsqd
_refine_ls_weighting_details 'calc w=1/[\s^2^(Fo^2^)+(0.0373P)^2^+6.0132P] where P=(Fo^2^+2Fc^2^)/3'
_refine_ls_weighting_scheme calc
_refine_ls_wR_factor_gt 0.1103
_refine_ls_wR_factor_ref 0.1365
_reflns_number_gt 3272
_reflns_number_total 5336
_reflns_threshold_expression I>2sigma(I)
_cod_data_source_file kp2469sup1.cif
_cod_data_source_block I
_cod_original_sg_symbol_H-M 'C 2/c'
_cod_database_code 2239707
_cod_database_fobs_code 2239707

loop_
_symmetry_equiv_pos_as_xyz
'x, y, z'
'-x, y, -z+1/2'
'x+1/2, y+1/2, z'
'-x+1/2, y+1/2, -z+1/2'
'-x, -y, -z'
'x, -y, z-1/2'
'-x+1/2, -y+1/2, -z'
'x+1/2, -y+1/2, z-1/2'

loop_
_atom_site_type_symbol
_atom_site_label
_atom_site_fract_x
_atom_site_fract_y
_atom_site_fract_z
_atom_site_U_iso_or_equiv
_atom_site_adp_type
_atom_site_calc_flag
_atom_site_refinement_flags
_atom_site_occupancy
_atom_site_symmetry_multiplicity
N N1 0.85963(6) -0.00660(16) 0.09390(11) 0.0249(4) Uani d . 1 1
N N2 0.91824(6) 0.12199(17) 0.22129(11) 0.0272(4) Uani d . 1 1
H H2 0.9424 0.1231 0.2117 0.033 Uiso d R 1 1
C C1 0.87631(7) 0.03532(18) 0.17160(13) 0.0230(4) Uani d . 1 1
N N3 0.85204(6) -0.00799(17) 0.21031(11) 0.0281(4) Uani d . 1 1
H H3 0.8618 0.0247 0.2605 0.034 Uiso d R 1 1
C C7 0.86512(7) 0.1607(2) 0.00225(13) 0.0259(4) Uani d . 1 1
C C2 0.88288(7) 0.0413(2) 0.05185(13) 0.0242(4) Uani d . 1 1
C C3 0.92155(7) -0.0387(2) 0.05466(13) 0.0268(4) Uani d . 1 1
C C4 0.93881(8) -0.0019(2) 0.00274(14) 0.0335(5) Uani d . 1 1
H H4 0.9635 -0.0554 0.0027 0.040 Uiso d R 1 1
C C20 0.81023(8) -0.10825(19) 0.16858(13) 0.0246(4) Uani d . 1 1
H H20 0.7872 -0.0884 0.1054 0.029 Uiso d R 1 1
C C25 0.77745(8) -0.0977(2) 0.20611(14) 0.0292(5) Uani d . 1 1
H H25A 0.8000 -0.1130 0.2692 0.035 Uiso d R 1 1
H H25B 0.7628 -0.0079 0.1960 0.035 Uiso d R 1 1
C C8 0.94246(8) -0.1630(2) 0.11264(14) 0.0305(5) Uani d . 1 1
H H8 0.9429 -0.1434 0.1649 0.037 Uiso d R 1 1
C C19 0.97612(8) 0.2886(2) 0.32971(14) 0.0347(5) Uani d . 1 1
H H19A 0.9757 0.3364 0.2837 0.042 Uiso d R 1 1
H H19B 1.0052 0.2252 0.3564 0.042 Uiso d R 1 1
C C15 0.87852(8) 0.3080(2) 0.25502(14) 0.0309(5) Uani d . 1 1
H H15A 0.8737 0.3595 0.2064 0.037 Uiso d R 1 1
H H15B 0.8465 0.2567 0.2329 0.037 Uiso d R 1 1
C C11 0.82506(8) 0.2511(2) 0.00116(14) 0.0284(5) Uani d . 1 1
H H11 0.8238 0.2248 0.0509 0.034 Uiso d R 1 1
C C14 0.92473(7) 0.2116(2) 0.28959(13) 0.0266(4) Uani d . 1 1
H H14 0.9274 0.1562 0.3357 0.032 Uiso d R 1 1
C C21 0.83129(9) -0.2505(2) 0.17984(16) 0.0347(5) Uani d . 1 1
H H21A 0.8517 -0.2565 0.1551 0.042 Uiso d R 1 1
H H21B 0.8545 -0.2718 0.2421 0.042 Uiso d R 1 1
C C10 0.99868(9) -0.2004(2) 0.14496(16) 0.0408(6) Uani d . 1 1
H H10A 0.9990 -0.2301 0.0960 0.049 Uiso d R 1 1
H H10B 1.0112 -0.2714 0.1876 0.049 Uiso d R 1 1
H H10C 1.0212 -0.1233 0.1716 0.049 Uiso d R 1 1
C C6 0.88416(8) 0.1932(2) -0.04814(14) 0.0337(5) Uani d . 1 1
H H6 0.8726 0.2715 -0.0817 0.040 Uiso d R 1 1
C C5 0.91994(8) 0.1121(2) -0.04892(14) 0.0368(5) Uani d . 1 1
H H5 0.9314 0.1341 -0.0842 0.044 Uiso d R 1 1
C C16 0.88758(9) 0.4038(2) 0.32643(15) 0.0374(5) Uani d . 1 1
H H16A 0.8582 0.4660 0.3017 0.045 Uiso d R 1 1
H H16B 0.8893 0.3532 0.3728 0.045 Uiso d R 1 1
C C24 0.73288(8) -0.2005(2) 0.16355(16) 0.0394(6) Uani d . 1 1
H H24A 0.7143 -0.1963 0.1915 0.047 Uiso d R 1 1
H H24B 0.7080 -0.1777 0.1019 0.047 Uiso d R 1 1
C C12 0.77015(9) 0.2305(3) -0.08243(16) 0.0453(6) Uani d . 1 1
H H12A 0.7456 0.2881 -0.0812 0.054 Uiso d R 1 1
H H12B 0.7597 0.1384 -0.0861 0.054 Uiso d R 1 1
H H12C 0.7703 0.2521 -0.1328 0.054 Uiso d R 1 1
C C23 0.75267(10) -0.3431(2) 0.17037(17) 0.0425(6) Uani d . 1 1
H H23A 0.7228 -0.4035 0.1373 0.051 Uiso d R 1 1
H H23B 0.7734 -0.3713 0.2315 0.051 Uiso d R 1 1
C C9 0.90576(10) -0.2825(2) 0.06648(16) 0.0441(6) Uani d . 1 1
H H9A 0.9059 -0.3079 0.0166 0.053 Uiso d R 1 1
H H9B 0.8706 -0.2579 0.0470 0.053 Uiso d R 1 1
H H9C 0.9175 -0.3569 0.1066 0.053 Uiso d R 1 1
C C13 0.84053(10) 0.3987(2) 0.01292(19) 0.0496(7) Uani d . 1 1
H H13A 0.8382 0.4305 -0.0381 0.059 Uiso d R 1 1
H H13B 0.8761 0.4088 0.0640 0.059 Uiso d R 1 1
H H13C 0.8171 0.4499 0.0206 0.059 Uiso d R 1 1
C C17 0.93828(9) 0.4821(2) 0.36433(16) 0.0429(6) Uani d . 1 1
H H17A 0.9351 0.5393 0.3191 0.052 Uiso d R 1 1
H H17B 0.9442 0.5394 0.4116 0.052 Uiso d R 1 1
C C18 0.98491(9) 0.3882(3) 0.39960(15) 0.0427(6) Uani d . 1 1
H H18A 0.9908 0.3394 0.4499 0.051 Uiso d R 1 1
H H18B 1.0163 0.4410 0.4196 0.051 Uiso d R 1 1
C C22 0.78632(10) -0.3517(2) 0.13444(18) 0.0435(6) Uani d . 1 1
H H22A 0.8005 -0.4419 0.1432 0.052 Uiso d R 1 1
H H22B 0.7645 -0.3338 0.0717 0.052 Uiso d R 1 1

loop_
_atom_site_aniso_label
_atom_site_aniso_U_11
_atom_site_aniso_U_22
_atom_site_aniso_U_33
_atom_site_aniso_U_12
_atom_site_aniso_U_13
_atom_site_aniso_U_23
N1 0.0297(9) 0.0247(9) 0.0258(9) -0.0024(7) 0.0191(8) -0.0014(7)
N2 0.0262(9) 0.0324(9) 0.0287(9) -0.0067(8) 0.0190(8) -0.0076(8)
C1 0.0243(10) 0.0210(10) 0.0273(11) 0.0013(8) 0.0169(9) 0.0007(8)
N3 0.0362(9) 0.0287(9) 0.0271(9) -0.0093(8) 0.0225(8) -0.0058(8)
C7 0.0235(10) 0.0299(11) 0.0242(10) -0.0055(9) 0.0136(9) -0.0031(9)
C2 0.0236(10) 0.0288(10) 0.0224(10) -0.0069(8) 0.0145(8) -0.0039(8)
C3 0.0268(10) 0.0314(11) 0.0235(11) -0.0056(9) 0.0152(9) -0.0063(9)
C4 0.0311(11) 0.0449(13) 0.0316(12) -0.0006(10) 0.0222(10) -0.0034(10)
C20 0.0301(10) 0.0234(10) 0.0252(10) -0.0020(9) 0.0188(9) 0.0010(8)
C25 0.0328(11) 0.0293(11) 0.0335(12) 0.0028(9) 0.0238(10) 0.0015(9)
C8 0.0369(12) 0.0305(11) 0.0309(12) 0.0002(9) 0.0234(10) -0.0032(9)
C19 0.0282(11) 0.0446(13) 0.0317(12) -0.0083(10) 0.0175(10) -0.0073(10)
C15 0.0283(11) 0.0333(12) 0.0286(12) -0.0046(9) 0.0148(9) -0.0051(9)
C11 0.0334(11) 0.0262(10) 0.0280(11) -0.0024(9) 0.0190(10) 0.0007(9)
C14 0.0281(11) 0.0310(11) 0.0225(10) -0.0043(9) 0.0155(9) -0.0029(9)
C21 0.0452(13) 0.0269(11) 0.0485(14) -0.0009(10) 0.0366(12) -0.0002(10)
C10 0.0408(13) 0.0436(14) 0.0407(14) 0.0086(11) 0.0248(11) 0.0031(11)
C6 0.0318(11) 0.0399(12) 0.0285(12) -0.0044(10) 0.0168(10) 0.0046(10)
C5 0.0343(12) 0.0545(14) 0.0312(12) -0.0054(11) 0.0244(10) 0.0010(11)
C16 0.0398(12) 0.0374(12) 0.0375(13) -0.0019(10) 0.0237(11) -0.0060(10)
C24 0.0296(11) 0.0474(14) 0.0449(14) -0.0018(11) 0.0236(11) 0.0057(11)
C12 0.0345(13) 0.0515(15) 0.0456(15) 0.0038(11) 0.0205(12) -0.0053(12)
C23 0.0496(14) 0.0355(12) 0.0530(15) -0.0130(11) 0.0357(13) -0.0007(11)
C9 0.0550(15) 0.0369(13) 0.0448(15) -0.0077(12) 0.0313(13) -0.0082(11)
C13 0.0585(16) 0.0332(13) 0.0658(18) -0.0030(12) 0.0408(15) -0.0041(12)
C17 0.0500(14) 0.0388(13) 0.0402(14) -0.0123(12) 0.0260(12) -0.0155(11)
C18 0.0353(12) 0.0523(15) 0.0336(13) -0.0167(11) 0.0156(11) -0.0158(11)
C22 0.0659(16) 0.0254(11) 0.0565(16) -0.0099(11) 0.0451(14) -0.0074(11)

loop_
_atom_type_symbol
_atom_type_description
_atom_type_scat_dispersion_real
_atom_type_scat_dispersion_imag
_atom_type_scat_source
C C 0.0033 0.0016 'International Tables Vol C Tables 4.2.6.8 and 6.1.1.4'
H H 0.0000 0.0000 'International Tables Vol C Tables 4.2.6.8 and 6.1.1.4'
N N 0.0061 0.0033 'International Tables Vol C Tables 4.2.6.8 and 6.1.1.4'

loop_
_exptl_crystal_face_index_h
_exptl_crystal_face_index_k
_exptl_crystal_face_index_l
_exptl_crystal_face_perp_dist
1 0 -1 0.074
-1 0 1 0.088
-1 0 0 0.233
1 0 0 0.160
-1 1 0 0.087
1 -1 0 0.090
-1 -1 0 0.095

loop_
_geom_angle_atom_site_label_1
_geom_angle_atom_site_label_2
_geom_angle_atom_site_label_3
_geom_angle
C1 N1 C2 120.19(16)
C1 N2 C14 124.63(16)
C1 N2 H2 117.7
C14 N2 H2 117.7
N1 C1 N3 119.62(17)
N1 C1 N2 124.68(17)
N3 C1 N2 115.69(17)
C1 N3 C20 121.52(16)
C1 N3 H3 119.3
C20 N3 H3 119.2
C6 C7 C2 118.41(18)
C6 C7 C11 120.38(19)
C2 C7 C11 121.19(17)
C7 C2 N1 120.96(17)
C7 C2 C3 120.35(17)
N1 C2 C3 118.49(17)
C4 C3 C2 118.59(19)
C4 C3 C8 121.83(18)
C2 C3 C8 119.57(17)
C5 C4 C3 121.3(2)
C5 C4 H4 119.3
C3 C4 H4 119.4
N3 C20 C21 112.63(16)
N3 C20 C25 109.28(16)
C21 C20 C25 110.17(16)
N3 C20 H20 108.2
C21 C20 H20 108.2
C25 C20 H20 108.2
C24 C25 C20 110.97(17)
C24 C25 H25A 109.3
C20 C25 H25A 109.4
C24 C25 H25B 109.5
C20 C25 H25B 109.5
H25A C25 H25B 108.1
C3 C8 C9 111.11(18)
C3 C8 C10 113.82(17)
C9 C8 C10 110.19(18)
C3 C8 H8 107.2
C9 C8 H8 107.1
C10 C8 H8 107.1
C14 C19 C18 111.73(17)
C14 C19 H19A 109.5
C18 C19 H19A 109.5
C14 C19 H19B 109.0
C18 C19 H19B 109.1
H19A C19 H19B 107.9
C16 C15 C14 111.56(17)
C16 C15 H15A 109.3
C14 C15 H15A 109.3
C16 C15 H15B 109.4
C14 C15 H15B 109.3
H15A C15 H15B 107.9
C12 C11 C13 110.6(2)
C12 C11 C7 111.03(17)
C13 C11 C7 112.47(17)
C12 C11 H11 107.5
C13 C11 H11 107.6
C7 C11 H11 107.4
N2 C14 C19 108.47(16)
N2 C14 C15 112.84(16)
C19 C14 C15 110.73(17)
N2 C14 H14 108.2
C19 C14 H14 108.3
C15 C14 H14 108.1
C22 C21 C20 110.87(18)
C22 C21 H21A 109.4
C20 C21 H21A 109.6
C22 C21 H21B 109.4
C20 C21 H21B 109.4
H21A C21 H21B 108.1
C8 C10 H10A 109.3
C8 C10 H10B 109.5
H10A C10 H10B 109.5
C8 C10 H10C 109.6
H10A C10 H10C 109.5
H10B C10 H10C 109.5
C5 C6 C7 121.4(2)
C5 C6 H6 119.2
C7 C6 H6 119.4
C6 C5 C4 119.83(19)
C6 C5 H5 120.1
C4 C5 H5 120.0
C17 C16 C15 110.58(18)
C17 C16 H16A 109.3
C15 C16 H16A 109.4
C17 C16 H16B 109.8
C15 C16 H16B 109.6
H16A C16 H16B 108.1
C23 C24 C25 112.42(18)
C23 C24 H24A 109.2
C25 C24 H24A 109.3
C23 C24 H24B 109.0
C25 C24 H24B 108.9
H24A C24 H24B 107.9
C11 C12 H12A 109.3
C11 C12 H12B 109.5
H12A C12 H12B 109.5
C11 C12 H12C 109.6
H12A C12 H12C 109.5
H12B C12 H12C 109.5
C24 C23 C22 111.05(18)
C24 C23 H23A 109.5
C22 C23 H23A 109.2
C24 C23 H23B 109.4
C22 C23 H23B 109.6
H23A C23 H23B 108.1
C8 C9 H9A 109.5
C8 C9 H9B 109.3
H9A C9 H9B 109.5
C8 C9 H9C 109.6
H9A C9 H9C 109.5
H9B C9 H9C 109.4
C11 C13 H13A 109.7
C11 C13 H13B 109.3
H13A C13 H13B 109.5
C11 C13 H13C 109.4
H13A C13 H13C 109.5
H13B C13 H13C 109.5
C16 C17 C18 111.0(2)
C16 C17 H17A 109.6
C18 C17 H17A 109.5
C16 C17 H17B 109.3
C18 C17 H17B 109.4
H17A C17 H17B 108.0
C17 C18 C19 111.79(19)
C17 C18 H18A 109.4
C19 C18 H18A 109.5
C17 C18 H18B 109.0
C19 C18 H18B 109.1
H18A C18 H18B 107.9
C21 C22 C23 110.91(19)
C21 C22 H22A 109.7
C23 C22 H22A 109.6
C21 C22 H22B 109.2
C23 C22 H22B 109.4
H22A C22 H22B 108.0

loop_
_geom_bond_atom_site_label_1
_geom_bond_atom_site_label_2
_geom_bond_distance
N1 C1 1.289(2)
N1 C2 1.411(2)
N2 C1 1.379(2)
N2 C14 1.465(2)
N2 H2 0.8602
C1 N3 1.370(2)
N3 C20 1.455(2)
N3 H3 0.8599
C7 C6 1.397(3)
C7 C2 1.406(3)
C7 C11 1.521(3)
C2 C3 1.412(3)
C3 C4 1.390(3)
C3 C8 1.518(3)
C4 C5 1.380(3)
C4 H4 0.9299
C20 C21 1.521(3)
C20 C25 1.526(3)
C20 H20 0.9799
C25 C24 1.523(3)
C25 H25A 0.9700
C25 H25B 0.9701
C8 C9 1.522(3)
C8 C10 1.524(3)
C8 H8 0.9798
C19 C14 1.519(3)
C19 C18 1.526(3)
C19 H19A 0.9700
C19 H19B 0.9699
C15 C16 1.521(3)
C15 C14 1.523(3)
C15 H15A 0.9700
C15 H15B 0.9700
C11 C12 1.519(3)
C11 C13 1.520(3)
C11 H11 0.9801
C14 H14 0.9798
C21 C22 1.521(3)
C21 H21A 0.9702
C21 H21B 0.9699
C10 H10A 0.9599
C10 H10B 0.9600
C10 H10C 0.9601
C6 C5 1.375(3)
C6 H6 0.9299
C5 H5 0.9301
C16 C17 1.515(3)
C16 H16A 0.9700
C16 H16B 0.9701
C24 C23 1.520(3)
C24 H24A 0.9698
C24 H24B 0.9699
C12 H12A 0.9598
C12 H12B 0.9601
C12 H12C 0.9601
C23 C22 1.525(3)
C23 H23A 0.9701
C23 H23B 0.9700
C9 H9A 0.9597
C9 H9B 0.9602
C9 H9C 0.9601
C13 H13A 0.9600
C13 H13B 0.9601
C13 H13C 0.9600
C17 C18 1.515(3)
C17 H17A 0.9699
C17 H17B 0.9701
C18 H18A 0.9700
C18 H18B 0.9702
C22 H22A 0.9700
C22 H22B 0.9700
